data_4325592
loop_
_publ_author_name
'Stefanie A. Cantalupo'
'Helen E. Ferreira'
'Eman Bataineh'
'Annie J. King'
'Montana V. Petersen'
'Teresa Wojtasiewicz'
'Antonio G. DiPasquale'
'Arnold L. Rheingold'
'Linda H. Doerrer'

_publ_section_title
;
 Synthesis with Structural and Electronic Characterization of Homoleptic
 Fe(II)- and Fe(III)-Fluorinated Phenolate Complexes
;
_journal_name_full 'Inorganic Chemistry'
_journal_page_first 6584
_journal_page_last 6596
_journal_paper_doi 10.1021/ic2003782
_journal_volume 50
_journal_year 2011
_chemical_formula_sum 'C70 H77 F30 Fe K2 O17'
_chemical_formula_weight 1894.37
_space_group_IT_number 2
_symmetry_cell_setting triclinic
_symmetry_space_group_name_Hall '-P 1'
_symmetry_space_group_name_H-M 'P -1'
_atom_sites_solution_hydrogens geom
_atom_sites_solution_primary direct
_atom_sites_solution_secondary difmap
_audit_creation_method
;
SHELXL-97

Platon program Squeeze used to account for void volume of 492 A3 with
electron count of 108 e. Associated with two hexanes (100 e/unit cell)
and placed into the unit card to adjust molecular weight, denisty, and
F000 value.
;
_cell_angle_alpha 88.796(2)
_cell_angle_beta 74.063(2)
_cell_angle_gamma 89.938(2)
_cell_formula_units_Z 2
_cell_length_a 14.0618(15)
_cell_length_b 14.3821(15)
_cell_length_c 21.326(2)
_cell_measurement_reflns_used 9072
_cell_measurement_temperature 100(2)
_cell_measurement_theta_max 27.93
_cell_measurement_theta_min 2.45
_cell_volume 4146.2(7)
_computing_cell_refinement 'Bruker SAINT'
_computing_data_collection 'Bruker APEX2'
_computing_data_reduction 'Bruker SAINT'
_computing_molecular_graphics 'Bruker SHELXTL'
_computing_publication_material 'Bruker SHELXTL'
_computing_structure_refinement 'SHELXL-97 (Sheldrick, 1997)'
_computing_structure_solution 'SHELXS-97 (Sheldrick, 1990)'
_diffrn_ambient_temperature 100(2)
_diffrn_measured_fraction_theta_full 0.991
_diffrn_measured_fraction_theta_max 0.953
_diffrn_measurement_device_type 'Bruker APEX-II CCD'
_diffrn_measurement_method '\f and \w scans'
_diffrn_radiation_monochromator graphite
_diffrn_radiation_source 'fine-focus sealed tube'
_diffrn_radiation_type MoK\a
_diffrn_radiation_wavelength 0.71073
_diffrn_reflns_av_R_equivalents 0.0348
_diffrn_reflns_av_sigmaI/netI 0.0398
_diffrn_reflns_limit_h_max 17
_diffrn_reflns_limit_h_min -18
_diffrn_reflns_limit_k_max 18
_diffrn_reflns_limit_k_min -18
_diffrn_reflns_limit_l_max 27
_diffrn_reflns_limit_l_min -27
_diffrn_reflns_number 63123
_diffrn_reflns_theta_full 25.00
_diffrn_reflns_theta_max 27.61
_diffrn_reflns_theta_min 1.42
_exptl_absorpt_coefficient_mu 0.412
_exptl_absorpt_correction_T_max 0.9221
_exptl_absorpt_correction_T_min 0.8864
_exptl_absorpt_correction_type multi-scan
_exptl_absorpt_process_details sadabs
_exptl_crystal_colour red
_exptl_crystal_density_diffrn 1.517
_exptl_crystal_description BLOCK
_exptl_crystal_F_000 1934
_exptl_crystal_size_max 0.30
_exptl_crystal_size_mid 0.30
_exptl_crystal_size_min 0.20
_refine_diff_density_max 1.810
_refine_diff_density_min -0.969
_refine_diff_density_rms 0.111
_refine_ls_extinction_method none
_refine_ls_goodness_of_fit_ref 1.144
_refine_ls_hydrogen_treatment constr
_refine_ls_matrix_type full
_refine_ls_number_parameters 1013
_refine_ls_number_reflns 18350
_refine_ls_number_restraints 60
_refine_ls_restrained_S_all 1.174
_refine_ls_R_factor_all 0.1020
_refine_ls_R_factor_gt 0.0801
_refine_ls_shift/su_max 0.018
_refine_ls_shift/su_mean 0.000
_refine_ls_structure_factor_coef Fsqd
_refine_ls_weighting_details 'calc w=1/[\s^2^(Fo^2^)+(0.1433P)^2^+5.0823P] where P=(Fo^2^+2Fc^2^)/3'
_refine_ls_weighting_scheme calc
_refine_ls_wR_factor_gt 0.2340
_refine_ls_wR_factor_ref 0.2561
_reflns_number_gt 13684
_reflns_number_total 18350
_reflns_threshold_expression >2sigma(I)
_cod_data_source_file ic2003782_si_002_4.cif
_cod_data_source_block lhd257_compound_3b
_cod_original_cell_volume 4146.1(8)
_cod_database_code 4325592

loop_
_symmetry_equiv_pos_as_xyz
'x, y, z'
'-x, -y, -z'

loop_
_atom_site_label
_atom_site_type_symbol
_atom_site_fract_x
_atom_site_fract_y
_atom_site_fract_z
_atom_site_U_iso_or_equiv
_atom_site_adp_type
_atom_site_occupancy
_atom_site_symmetry_multiplicity
_atom_site_calc_flag
_atom_site_refinement_flags
_atom_site_disorder_assembly
_atom_site_disorder_group
C1 C 0.3949(3) 0.3945(2) 0.34535(16) 0.0247(7) Uani 1 1 d . . .
C2 C 0.3198(3) 0.4582(3) 0.37139(17) 0.0269(8) Uani 1 1 d . . .
H2 H 0.2530 0.4376 0.3855 0.032 Uiso 1 1 calc R . .
C3 C 0.3418(3) 0.5511(3) 0.37679(17) 0.0305(8) Uani 1 1 d . . .
C4 C 0.4376(3) 0.5846(3) 0.35705(18) 0.0306(8) Uani 1 1 d . . .
H4 H 0.4517 0.6484 0.3612 0.037 Uiso 1 1 calc R . .
C5 C 0.5129(3) 0.5219(3) 0.33084(18) 0.0303(8) Uani 1 1 d . . .
C6 C 0.4927(3) 0.4285(3) 0.32450(17) 0.0274(8) Uani 1 1 d . . .
H6 H 0.5452 0.3873 0.3060 0.033 Uiso 1 1 calc R . .
C7 C 0.2578(4) 0.6162(3) 0.4041(2) 0.0385(10) Uani 1 1 d . . .
C8 C 0.6178(4) 0.5539(3) 0.3083(2) 0.0388(10) Uani 1 1 d . . .
C9 C 0.3149(3) 0.0504(2) 0.30280(17) 0.0262(7) Uani 1 1 d . . .
C10 C 0.2198(3) 0.0129(3) 0.31840(18) 0.0295(8) Uani 1 1 d . . .
H10 H 0.1645 0.0513 0.3365 0.035 Uiso 1 1 calc R . .
C11 C 0.2051(3) -0.0804(3) 0.3077(2) 0.0329(8) Uani 1 1 d . A .
C12 C 0.2841(3) -0.1375(3) 0.28066(19) 0.0323(8) Uani 1 1 d . . .
H12 H 0.2737 -0.2011 0.2731 0.039 Uiso 1 1 calc R . .
C13 C 0.3783(3) -0.1005(3) 0.26489(18) 0.0299(8) Uani 1 1 d . . .
C14 C 0.3946(3) -0.0073(2) 0.27514(18) 0.0271(8) Uani 1 1 d . . .
H14 H 0.4600 0.0171 0.2633 0.033 Uiso 1 1 calc R . .
C15 C 0.1035(4) -0.1203(3) 0.3279(3) 0.0497(12) Uani 1 1 d D . .
C16 C 0.4653(4) -0.1614(3) 0.2364(2) 0.0382(10) Uani 1 1 d . . .
C17 C 0.5566(3) 0.2702(3) 0.18354(17) 0.0272(8) Uani 1 1 d . . .
C18 C 0.6410(3) 0.3267(3) 0.1722(2) 0.0350(9) Uani 1 1 d . . .
H18 H 0.6346 0.3903 0.1840 0.042 Uiso 1 1 calc R . .
C19 C 0.7340(3) 0.2902(4) 0.1437(2) 0.0468(11) Uani 1 1 d . A .
C20 C 0.7470(4) 0.1981(4) 0.1260(3) 0.0509(12) Uani 1 1 d . . .
H20 H 0.8109 0.1741 0.1062 0.061 Uiso 1 1 calc R . .
C21 C 0.6640(4) 0.1424(3) 0.1381(2) 0.0417(11) Uani 1 1 d . . .
C22 C 0.5700(3) 0.1764(3) 0.16641(19) 0.0325(8) Uani 1 1 d . . .
H22 H 0.5143 0.1360 0.1743 0.039 Uiso 1 1 calc R . .
C23 C 0.8213(4) 0.3551(5) 0.1303(3) 0.0694(18) Uani 1 1 d D . .
C24 C 0.6776(4) 0.0427(4) 0.1220(3) 0.0563(14) Uani 1 1 d . . .
C25 C 0.2613(3) 0.1303(3) 0.18042(18) 0.0287(8) Uani 1 1 d . . .
C26 C 0.1616(3) 0.1541(3) 0.2064(2) 0.0324(8) Uani 1 1 d . . .
H26 H 0.1450 0.2110 0.2285 0.039 Uiso 1 1 calc R . .
C27 C 0.0869(3) 0.0946(3) 0.1997(2) 0.0412(10) Uani 1 1 d . A .
C28 C 0.1081(4) 0.0107(3) 0.1683(3) 0.0467(11) Uani 1 1 d . . .
H28 H 0.0568 -0.0305 0.1653 0.056 Uiso 1 1 calc R . .
C29 C 0.2069(4) -0.0113(3) 0.1414(2) 0.0428(10) Uani 1 1 d . A .
C30 C 0.2831(3) 0.0467(3) 0.1466(2) 0.0327(8) Uani 1 1 d . . .
H30 H 0.3500 0.0299 0.1274 0.039 Uiso 1 1 calc R . .
C31 C -0.0187(4) 0.1224(4) 0.2305(3) 0.0557(13) Uani 1 1 d D . .
C32 C 0.2337(5) -0.1005(3) 0.1057(3) 0.0584(14) Uani 1 1 d D . .
C33 C 0.1613(3) 0.3498(2) 0.30401(17) 0.0242(7) Uani 1 1 d . . .
C34 C 0.1246(3) 0.2887(3) 0.35739(19) 0.0288(8) Uani 1 1 d . . .
H34 H 0.1631 0.2371 0.3642 0.035 Uiso 1 1 calc R . .
C35 C 0.0319(3) 0.3038(3) 0.40028(19) 0.0321(8) Uani 1 1 d . . .
C36 C -0.0269(3) 0.3772(3) 0.3922(2) 0.0344(9) Uani 1 1 d . . .
H36 H -0.0903 0.3862 0.4218 0.041 Uiso 1 1 calc R . .
C37 C 0.0096(3) 0.4374(3) 0.3396(2) 0.0341(9) Uani 1 1 d . A .
C38 C 0.1024(3) 0.4250(3) 0.29558(19) 0.0289(8) Uani 1 1 d . . .
H38 H 0.1255 0.4676 0.2600 0.035 Uiso 1 1 calc R . .
C39 C -0.0038(4) 0.2389(3) 0.4581(2) 0.0441(11) Uani 1 1 d . . .
C40 C -0.0503(4) 0.5189(4) 0.3282(2) 0.0513(13) Uani 1 1 d D . .
C41 C 0.6462(3) 0.0350(3) 0.3359(2) 0.0393(10) Uani 1 1 d . . .
H41A H 0.7178 0.0220 0.3192 0.047 Uiso 1 1 calc R . .
H41B H 0.6186 0.0435 0.2981 0.047 Uiso 1 1 calc R . .
C42 C 0.5954(3) -0.0438(3) 0.3783(2) 0.0382(9) Uani 1 1 d . . .
H42A H 0.6100 -0.1027 0.3544 0.046 Uiso 1 1 calc R . .
H42B H 0.6196 -0.0491 0.4176 0.046 Uiso 1 1 calc R . .
C43 C 0.4393(4) -0.1001(3) 0.4391(2) 0.0372(10) Uani 1 1 d . . .
H43A H 0.4578 -0.1004 0.4807 0.045 Uiso 1 1 calc R . .
H43B H 0.4568 -0.1611 0.4186 0.045 Uiso 1 1 calc R . .
C44 C 0.3306(3) -0.0840(3) 0.4520(2) 0.0337(9) Uani 1 1 d . . .
H44A H 0.3123 -0.0808 0.4104 0.040 Uiso 1 1 calc R . .
H44B H 0.2932 -0.1357 0.4791 0.040 Uiso 1 1 calc R . .
C45 C 0.2054(3) 0.0237(3) 0.4996(2) 0.0370(9) Uani 1 1 d . . .
H45A H 0.1647 -0.0317 0.5179 0.044 Uiso 1 1 calc R . .
H45B H 0.1887 0.0441 0.4593 0.044 Uiso 1 1 calc R . .
C46 C 0.1850(3) 0.0997(3) 0.5477(2) 0.0372(9) Uani 1 1 d . . .
H46A H 0.1141 0.1165 0.5588 0.045 Uiso 1 1 calc R . .
H46B H 0.2007 0.0787 0.5883 0.045 Uiso 1 1 calc R . .
C47 C 0.2345(3) 0.2508(3) 0.5657(2) 0.0370(9) Uani 1 1 d . . .
H47A H 0.2552 0.2284 0.6042 0.044 Uiso 1 1 calc R . .
H47B H 0.1646 0.2705 0.5808 0.044 Uiso 1 1 calc R . .
C48 C 0.2980(3) 0.3309(3) 0.5335(2) 0.0340(9) Uani 1 1 d . . .
H48A H 0.2794 0.3511 0.4938 0.041 Uiso 1 1 calc R . .
H48B H 0.2881 0.3838 0.5635 0.041 Uiso 1 1 calc R . .
C49 C 0.4636(3) 0.3811(3) 0.49676(19) 0.0326(9) Uani 1 1 d . . .
H49A H 0.4566 0.4231 0.5339 0.039 Uiso 1 1 calc R . .
H49B H 0.4459 0.4164 0.4612 0.039 Uiso 1 1 calc R . .
C50 C 0.5679(3) 0.3489(3) 0.47366(19) 0.0321(8) Uani 1 1 d . . .
H50A H 0.6131 0.4031 0.4622 0.039 Uiso 1 1 calc R . .
H50B H 0.5854 0.3123 0.5087 0.039 Uiso 1 1 calc R . .
C51 C 0.6788(3) 0.2697(3) 0.3879(2) 0.0395(10) Uani 1 1 d . . .
H51A H 0.7106 0.2471 0.4214 0.047 Uiso 1 1 calc R . .
H51B H 0.7153 0.3254 0.3657 0.047 Uiso 1 1 calc R . .
C52 C 0.6808(3) 0.1955(3) 0.3395(2) 0.0392(10) Uani 1 1 d . . .
H52A H 0.6473 0.2175 0.3067 0.047 Uiso 1 1 calc R . .
H52B H 0.7500 0.1798 0.3165 0.047 Uiso 1 1 calc R . .
C53 C 0.6141(3) 0.4172(3) 0.01562(18) 0.0344(9) Uani 1 1 d . . .
H53A H 0.6838 0.4307 0.0140 0.041 Uiso 1 1 calc R . .
H53B H 0.5977 0.4526 -0.0203 0.041 Uiso 1 1 calc R . .
C54 C 0.6007(3) 0.3154(3) 0.0080(2) 0.0365(9) Uani 1 1 d . . .
H54A H 0.6452 0.2948 -0.0339 0.044 Uiso 1 1 calc R . .
H54B H 0.6170 0.2799 0.0439 0.044 Uiso 1 1 calc R . .
C55 C 0.4761(4) 0.2029(3) 0.0108(2) 0.0510(13) Uani 1 1 d . . .
H55A H 0.4654 0.1766 0.0555 0.061 Uiso 1 1 calc R . .
H55B H 0.5306 0.1686 -0.0190 0.061 Uiso 1 1 calc R . .
C56 C 0.3845(5) 0.1951(4) -0.0104(3) 0.0629(16) Uani 1 1 d . . .
H56A H 0.3959 0.2212 -0.0551 0.075 Uiso 1 1 calc R . .
H56B H 0.3656 0.1288 -0.0106 0.075 Uiso 1 1 calc R . .
C57 C 0.2237(5) 0.2541(6) 0.0095(3) 0.086(2) Uani 1 1 d . . .
H57A H 0.2015 0.1921 -0.0004 0.103 Uiso 1 1 calc R . .
H57B H 0.2408 0.2922 -0.0313 0.103 Uiso 1 1 calc R . .
C58 C 0.1436(5) 0.2991(7) 0.0589(4) 0.093(3) Uani 1 1 d . . .
H58A H 0.0829 0.3018 0.0439 0.112 Uiso 1 1 calc R . .
H58B H 0.1287 0.2627 0.1004 0.112 Uiso 1 1 calc R . .
C59 C 0.0960(4) 0.4435(6) 0.1106(3) 0.076(2) Uani 1 1 d . . .
H59A H 0.0699 0.4090 0.1525 0.092 Uiso 1 1 calc R . .
H59B H 0.0415 0.4513 0.0898 0.092 Uiso 1 1 calc R . .
C60 C 0.1333(4) 0.5361(5) 0.1227(3) 0.0667(18) Uani 1 1 d . . .
H60A H 0.1586 0.5710 0.0809 0.080 Uiso 1 1 calc R . .
H60B H 0.0790 0.5723 0.1511 0.080 Uiso 1 1 calc R . .
C61 C 0.2378(4) 0.6066(3) 0.1783(2) 0.0500(13) Uani 1 1 d . . .
H61A H 0.1835 0.6274 0.2155 0.060 Uiso 1 1 calc R . .
H61B H 0.2513 0.6563 0.1441 0.060 Uiso 1 1 calc R . .
C62 C 0.3279(4) 0.5876(3) 0.1997(2) 0.0444(11) Uani 1 1 d . . .
H62A H 0.3466 0.6431 0.2204 0.053 Uiso 1 1 calc R . .
H62B H 0.3157 0.5352 0.2319 0.053 Uiso 1 1 calc R . .
C63 C 0.4978(3) 0.5578(3) 0.1569(2) 0.0369(9) Uani 1 1 d . . .
H63A H 0.4959 0.5086 0.1904 0.044 Uiso 1 1 calc R . .
H63B H 0.5153 0.6174 0.1733 0.044 Uiso 1 1 calc R . .
C64 C 0.5726(3) 0.5343(3) 0.0943(2) 0.0330(8) Uani 1 1 d . . .
H64A H 0.5697 0.5802 0.0597 0.040 Uiso 1 1 calc R . .
H64B H 0.6400 0.5358 0.1003 0.040 Uiso 1 1 calc R . .
O1 O 0.3752(2) 0.30488(16) 0.34243(12) 0.0280(6) Uani 1 1 d . . .
O2 O 0.3301(2) 0.13862(17) 0.31619(13) 0.0312(6) Uani 1 1 d . . .
O3 O 0.46763(19) 0.30649(17) 0.20877(12) 0.0267(5) Uani 1 1 d . . .
O4 O 0.3349(2) 0.18385(18) 0.18630(12) 0.0282(6) Uani 1 1 d . . .
O5 O 0.24799(19) 0.33737(17) 0.26082(12) 0.0265(5) Uani 1 1 d . . .
O6 O 0.6315(2) 0.1170(2) 0.37363(14) 0.0354(6) Uani 1 1 d . . .
O7 O 0.4916(2) -0.02764(19) 0.39672(14) 0.0336(6) Uani 1 1 d . . .
O8 O 0.3076(2) 0.00162(19) 0.48536(14) 0.0330(6) Uani 1 1 d . . .
O9 O 0.2442(2) 0.17833(19) 0.52024(13) 0.0328(6) Uani 1 1 d . . .
O10 O 0.3988(2) 0.30347(18) 0.51650(13) 0.0324(6) Uani 1 1 d . . .
O11 O 0.5783(2) 0.29273(19) 0.41777(13) 0.0316(6) Uani 1 1 d . . .
O12 O 0.5510(2) 0.44415(18) 0.07636(12) 0.0288(6) Uani 1 1 d . . .
O13 O 0.5000(2) 0.2996(2) 0.00927(14) 0.0356(6) Uani 1 1 d . . .
O14 O 0.3074(3) 0.2446(3) 0.03337(16) 0.0578(10) Uani 1 1 d . . .
O15 O 0.1747(3) 0.3920(4) 0.06881(19) 0.0694(12) Uani 1 1 d . . .
O16 O 0.2103(2) 0.5232(2) 0.15323(15) 0.0432(7) Uani 1 1 d . . .
O17 O 0.4041(2) 0.5648(2) 0.14378(13) 0.0346(6) Uani 1 1 d . . .
F1 F 0.1992(3) 0.6261(3) 0.3652(2) 0.0797(12) Uani 1 1 d . . .
F2 F 0.2036(4) 0.5883(3) 0.4614(2) 0.1096(19) Uani 1 1 d . . .
F3 F 0.2872(2) 0.70206(18) 0.41112(17) 0.0581(8) Uani 1 1 d . . .
F4 F 0.6304(2) 0.6410(2) 0.32460(16) 0.0602(8) Uani 1 1 d . . .
F5 F 0.6549(2) 0.5512(3) 0.24380(14) 0.0711(11) Uani 1 1 d . . .
F6 F 0.6759(3) 0.5032(2) 0.3349(2) 0.0726(10) Uani 1 1 d . . .
F7 F 0.0766(6) -0.1312(6) 0.3979(4) 0.071(2) Uiso 0.490(5) 1 d PD A 1
F8 F 0.0329(5) -0.0678(5) 0.3182(4) 0.0433(18) Uiso 0.490(5) 1 d PD A 1
F9 F 0.0930(7) -0.2021(6) 0.3079(5) 0.081(2) Uiso 0.490(5) 1 d PD A 1
F7A F 0.0844(4) -0.1732(4) 0.3789(3) 0.0504(15) Uiso 0.510(5) 1 d PD A 2
F8A F 0.0325(5) -0.0551(4) 0.3354(4) 0.0473(18) Uiso 0.510(5) 1 d PD A 2
F9A F 0.0909(5) -0.1811(4) 0.2782(3) 0.0522(15) Uiso 0.510(5) 1 d PD A 2
F10 F 0.4548(3) -0.2449(2) 0.26564(17) 0.0663(10) Uani 1 1 d . . .
F11 F 0.5506(2) -0.1276(2) 0.2411(2) 0.0814(12) Uani 1 1 d . . .
F12 F 0.4772(3) -0.1784(3) 0.17446(14) 0.0769(12) Uani 1 1 d . . .
F13 F 0.8017(6) 0.4454(5) 0.1239(4) 0.067(2) Uiso 0.490(5) 1 d PD A 1
F14 F 0.8354(9) 0.3782(8) 0.1935(5) 0.096(4) Uiso 0.490(5) 1 d PD A 1
F15 F 0.9044(6) 0.3109(6) 0.1107(5) 0.081(2) Uiso 0.490(5) 1 d PD A 1
F13A F 0.8147(7) 0.4228(6) 0.0894(5) 0.091(3) Uiso 0.510(5) 1 d PD A 2
F14A F 0.8583(10) 0.3702(9) 0.1734(6) 0.112(4) Uiso 0.510(5) 1 d PD A 2
F15A F 0.8997(8) 0.3236(8) 0.0795(6) 0.115(4) Uiso 0.510(5) 1 d PD A 2
F16 F 0.5981(3) 0.0043(2) 0.1100(2) 0.0863(13) Uani 1 1 d . . .
F17 F 0.6975(4) -0.0082(3) 0.1699(2) 0.0899(13) Uani 1 1 d . . .
F18 F 0.7532(4) 0.0262(3) 0.0705(2) 0.1036(17) Uani 1 1 d . . .
F19 F -0.0346(7) 0.1454(6) 0.2922(3) 0.076(2) Uiso 0.490(5) 1 d PD A 1
F20 F -0.0444(7) 0.1887(6) 0.1986(4) 0.088(3) Uiso 0.490(5) 1 d PD A 1
F21 F -0.0811(6) 0.0492(5) 0.2339(4) 0.068(2) Uiso 0.490(5) 1 d PD A 1
F19A F -0.0490(7) 0.1074(6) 0.2950(3) 0.078(2) Uiso 0.510(5) 1 d PD A 2
F20A F -0.0334(6) 0.2173(4) 0.2279(4) 0.071(2) Uiso 0.510(5) 1 d PD A 2
F21A F -0.0848(6) 0.0872(6) 0.2051(4) 0.086(2) Uiso 0.510(5) 1 d PD A 2
F22 F 0.2605(7) -0.0934(5) 0.0449(3) 0.072(2) Uiso 0.490(5) 1 d PD A 1
F23 F 0.1648(6) -0.1669(6) 0.1248(4) 0.088(3) Uiso 0.490(5) 1 d PD A 1
F24 F 0.3118(4) -0.1476(4) 0.1229(3) 0.0429(14) Uiso 0.490(5) 1 d PD A 1
F22A F 0.3137(6) -0.0862(5) 0.0480(3) 0.069(2) Uiso 0.510(5) 1 d PD A 2
F23A F 0.1666(5) -0.1231(5) 0.0716(3) 0.0649(19) Uiso 0.510(5) 1 d PD A 2
F24A F 0.2429(8) -0.1659(7) 0.1382(4) 0.102(3) Uiso 0.510(5) 1 d PD A 2
F25 F 0.0332(2) 0.1536(2) 0.44744(16) 0.0635(9) Uani 1 1 d . . .
F26 F -0.1014(2) 0.2295(2) 0.47628(17) 0.0642(9) Uani 1 1 d . . .
F27 F 0.0218(3) 0.2696(3) 0.51015(15) 0.0763(11) Uani 1 1 d . . .
F28 F -0.0052(5) 0.6008(5) 0.3343(4) 0.0606(18) Uiso 0.490(5) 1 d PD A 1
F29 F -0.1435(5) 0.5163(5) 0.3652(3) 0.0513(17) Uiso 0.490(5) 1 d PD A 1
F30 F -0.0568(7) 0.5277(6) 0.2679(3) 0.070(2) Uiso 0.490(5) 1 d PD A 1
F28A F 0.0008(5) 0.5936(4) 0.3029(4) 0.0564(16) Uiso 0.510(5) 1 d PD A 2
F29A F -0.1245(5) 0.5403(5) 0.3780(3) 0.0535(17) Uiso 0.510(5) 1 d PD A 2
F30A F -0.0942(6) 0.4978(5) 0.2775(3) 0.0618(18) Uiso 0.510(5) 1 d PD A 2
K1 K 0.41866(6) 0.16335(5) 0.41877(4) 0.02614(19) Uani 1 1 d . . .
K2 K 0.35178(6) 0.37265(6) 0.11911(4) 0.0300(2) Uani 1 1 d . . .
Fe1 Fe 0.35022(4) 0.25038(3) 0.26369(2) 0.02142(15) Uani 1 1 d . . .

loop_
_atom_site_aniso_label
_atom_site_aniso_U_11
_atom_site_aniso_U_22
_atom_site_aniso_U_33
_atom_site_aniso_U_23
_atom_site_aniso_U_13
_atom_site_aniso_U_12
C1 0.037(2) 0.0198(16) 0.0180(15) 0.0025(12) -0.0086(14) -0.0013(14)
C2 0.035(2) 0.0247(17) 0.0218(16) 0.0002(13) -0.0088(15) 0.0011(15)
C3 0.046(2) 0.0249(18) 0.0228(17) -0.0031(13) -0.0134(16) 0.0058(17)
C4 0.045(2) 0.0224(17) 0.0277(18) -0.0003(14) -0.0147(17) -0.0031(16)
C5 0.042(2) 0.0280(18) 0.0233(17) -0.0008(14) -0.0130(16) -0.0019(16)
C6 0.034(2) 0.0256(17) 0.0238(16) 0.0020(13) -0.0101(15) 0.0020(15)
C7 0.047(3) 0.028(2) 0.042(2) -0.0093(17) -0.014(2) 0.0066(18)
C8 0.043(3) 0.040(2) 0.036(2) -0.0018(17) -0.0148(19) -0.0096(19)
C9 0.034(2) 0.0173(16) 0.0259(17) 0.0012(13) -0.0058(15) 0.0021(14)
C10 0.033(2) 0.0253(18) 0.0269(17) 0.0050(14) -0.0038(15) 0.0041(15)
C11 0.032(2) 0.0296(19) 0.036(2) 0.0069(15) -0.0080(17) -0.0023(16)
C12 0.039(2) 0.0216(17) 0.035(2) 0.0028(14) -0.0076(17) -0.0036(16)
C13 0.036(2) 0.0213(17) 0.0285(18) 0.0007(14) -0.0027(16) 0.0006(15)
C14 0.031(2) 0.0215(17) 0.0295(18) 0.0032(13) -0.0091(15) -0.0026(14)
C15 0.041(3) 0.040(2) 0.065(3) 0.016(2) -0.010(2) -0.009(2)
C16 0.043(3) 0.0245(19) 0.042(2) -0.0001(16) -0.0046(19) 0.0047(17)
C17 0.027(2) 0.0313(19) 0.0221(16) 0.0036(14) -0.0048(14) 0.0040(15)
C18 0.030(2) 0.039(2) 0.038(2) 0.0026(17) -0.0119(17) 0.0014(17)
C19 0.028(2) 0.062(3) 0.050(3) 0.009(2) -0.010(2) 0.006(2)
C20 0.034(3) 0.058(3) 0.054(3) 0.006(2) -0.002(2) 0.020(2)
C21 0.042(3) 0.040(2) 0.037(2) 0.0058(17) -0.0011(19) 0.017(2)
C22 0.033(2) 0.0285(19) 0.0312(19) 0.0038(15) -0.0017(16) 0.0058(16)
C23 0.021(3) 0.102(5) 0.084(4) 0.009(4) -0.013(3) 0.006(3)
C24 0.052(3) 0.045(3) 0.055(3) 0.000(2) 0.012(2) 0.018(2)
C25 0.031(2) 0.0263(18) 0.0291(18) -0.0008(14) -0.0084(16) -0.0002(15)
C26 0.026(2) 0.032(2) 0.038(2) -0.0041(16) -0.0064(16) -0.0010(16)
C27 0.033(2) 0.041(2) 0.050(3) -0.0013(19) -0.010(2) -0.0039(19)
C28 0.038(3) 0.041(2) 0.064(3) -0.007(2) -0.019(2) -0.009(2)
C29 0.046(3) 0.035(2) 0.049(3) -0.0061(19) -0.015(2) -0.003(2)
C30 0.034(2) 0.0291(19) 0.035(2) -0.0040(15) -0.0078(17) 0.0008(16)
C31 0.029(3) 0.055(3) 0.085(4) -0.003(3) -0.018(3) -0.006(2)
C32 0.083(4) 0.037(3) 0.061(3) -0.011(2) -0.029(3) -0.012(3)
C33 0.0238(19) 0.0200(16) 0.0291(17) -0.0038(13) -0.0074(14) 0.0015(14)
C34 0.025(2) 0.0236(17) 0.0342(19) 0.0013(14) -0.0032(15) 0.0040(15)
C35 0.030(2) 0.0282(19) 0.0339(19) 0.0018(15) -0.0010(16) -0.0002(16)
C36 0.026(2) 0.035(2) 0.037(2) -0.0002(16) 0.0001(16) 0.0043(16)
C37 0.029(2) 0.031(2) 0.038(2) -0.0023(16) -0.0023(17) 0.0093(16)
C38 0.026(2) 0.0257(18) 0.0329(19) 0.0026(14) -0.0053(15) 0.0069(15)
C39 0.035(3) 0.042(2) 0.044(2) 0.0097(19) 0.0058(19) 0.002(2)
C40 0.036(3) 0.054(3) 0.053(3) 0.010(2) 0.005(2) 0.020(2)
C41 0.034(2) 0.043(2) 0.040(2) -0.0113(18) -0.0071(18) 0.0107(19)
C42 0.034(2) 0.034(2) 0.046(2) -0.0086(18) -0.0105(19) 0.0112(18)
C43 0.053(3) 0.0230(18) 0.035(2) 0.0018(15) -0.0124(19) 0.0081(18)
C44 0.043(2) 0.0217(18) 0.035(2) 0.0028(15) -0.0092(18) -0.0017(16)
C45 0.031(2) 0.033(2) 0.044(2) 0.0019(17) -0.0062(18) -0.0065(17)
C46 0.029(2) 0.042(2) 0.033(2) 0.0021(17) 0.0032(17) 0.0019(18)
C47 0.038(2) 0.037(2) 0.034(2) -0.0083(16) -0.0049(18) 0.0093(18)
C48 0.037(2) 0.0283(19) 0.035(2) -0.0073(15) -0.0072(17) 0.0075(17)
C49 0.049(3) 0.0230(17) 0.0288(18) -0.0015(14) -0.0147(18) -0.0004(17)
C50 0.040(2) 0.0273(19) 0.0323(19) -0.0018(15) -0.0161(17) -0.0035(17)
C51 0.025(2) 0.038(2) 0.053(3) 0.0052(19) -0.0081(19) -0.0042(17)
C52 0.028(2) 0.042(2) 0.041(2) 0.0065(18) 0.0016(17) 0.0055(18)
C53 0.033(2) 0.042(2) 0.0250(18) 0.0015(16) -0.0023(16) -0.0035(18)
C54 0.038(2) 0.037(2) 0.0284(19) -0.0049(16) 0.0016(17) 0.0051(18)
C55 0.069(4) 0.032(2) 0.043(2) -0.0089(19) -0.001(2) -0.011(2)
C56 0.081(4) 0.060(3) 0.044(3) -0.019(2) -0.010(3) -0.023(3)
C57 0.063(4) 0.131(7) 0.070(4) -0.029(4) -0.025(3) -0.039(4)
C58 0.034(3) 0.168(8) 0.076(4) -0.029(5) -0.011(3) -0.031(4)
C59 0.030(3) 0.145(7) 0.051(3) -0.018(4) -0.005(2) 0.003(3)
C60 0.036(3) 0.110(5) 0.049(3) 0.006(3) -0.004(2) 0.025(3)
C61 0.052(3) 0.035(2) 0.049(3) 0.0080(19) 0.009(2) 0.010(2)
C62 0.056(3) 0.030(2) 0.037(2) -0.0066(17) 0.005(2) -0.002(2)
C63 0.046(3) 0.030(2) 0.038(2) -0.0059(16) -0.0161(19) 0.0034(18)
C64 0.030(2) 0.0300(19) 0.040(2) 0.0053(16) -0.0113(17) -0.0042(16)
O1 0.0407(16) 0.0164(11) 0.0272(12) 0.0015(9) -0.0101(11) 0.0011(11)
O2 0.0453(17) 0.0179(12) 0.0295(13) 0.0002(10) -0.0087(12) 0.0005(11)
O3 0.0239(14) 0.0255(13) 0.0289(13) -0.0005(10) -0.0043(10) 0.0022(10)
O4 0.0294(15) 0.0276(13) 0.0277(13) -0.0036(10) -0.0079(11) 0.0001(11)
O5 0.0228(14) 0.0237(12) 0.0298(13) 0.0025(10) -0.0020(10) 0.0054(10)
O6 0.0364(17) 0.0321(15) 0.0340(14) -0.0003(11) -0.0037(12) 0.0047(12)
O7 0.0339(16) 0.0274(13) 0.0384(15) 0.0032(11) -0.0086(12) 0.0061(12)
O8 0.0339(16) 0.0261(13) 0.0386(15) -0.0031(11) -0.0091(12) 0.0009(11)
O9 0.0329(16) 0.0303(14) 0.0304(13) -0.0051(11) -0.0004(11) -0.0002(12)
O10 0.0376(16) 0.0246(13) 0.0347(14) -0.0021(11) -0.0095(12) 0.0027(11)
O11 0.0282(15) 0.0313(14) 0.0363(14) -0.0032(11) -0.0103(12) 0.0021(11)
O12 0.0308(15) 0.0273(13) 0.0255(12) -0.0005(10) -0.0031(11) -0.0013(11)
O13 0.0377(17) 0.0318(14) 0.0338(14) -0.0004(11) -0.0037(12) -0.0055(12)
O14 0.051(2) 0.082(3) 0.0391(17) -0.0131(17) -0.0093(16) -0.0258(19)
O15 0.033(2) 0.128(4) 0.048(2) -0.017(2) -0.0106(16) -0.010(2)
O16 0.0358(18) 0.0536(19) 0.0364(16) 0.0039(14) -0.0040(13) 0.0069(14)
O17 0.0368(17) 0.0341(15) 0.0297(14) 0.0007(11) -0.0037(12) 0.0031(12)
F1 0.068(2) 0.077(2) 0.115(3) -0.055(2) -0.057(2) 0.0423(19)
F2 0.132(4) 0.056(2) 0.085(3) 0.0185(19) 0.062(3) 0.045(2)
F3 0.064(2) 0.0284(13) 0.085(2) -0.0219(13) -0.0253(17) 0.0123(13)
F4 0.062(2) 0.0467(17) 0.0689(19) -0.0097(14) -0.0124(16) -0.0243(15)
F5 0.0518(19) 0.115(3) 0.0387(15) -0.0159(16) 0.0015(13) -0.0384(19)
F6 0.049(2) 0.067(2) 0.112(3) 0.023(2) -0.042(2) -0.0117(16)
F10 0.070(2) 0.0369(15) 0.075(2) 0.0157(14) 0.0071(17) 0.0239(15)
F11 0.0400(19) 0.060(2) 0.141(4) -0.043(2) -0.017(2) 0.0158(16)
F12 0.090(3) 0.094(3) 0.0369(15) -0.0112(16) 0.0003(16) 0.051(2)
F16 0.098(3) 0.0490(19) 0.115(3) -0.037(2) -0.031(3) 0.028(2)
F17 0.133(4) 0.051(2) 0.083(3) 0.0138(18) -0.027(3) 0.027(2)
F18 0.108(4) 0.066(2) 0.090(3) -0.007(2) 0.051(3) 0.025(2)
F25 0.0552(19) 0.0448(16) 0.069(2) 0.0253(14) 0.0171(15) 0.0157(14)
F26 0.0384(17) 0.0522(18) 0.082(2) 0.0233(16) 0.0149(15) 0.0017(13)
F27 0.100(3) 0.080(2) 0.0410(17) 0.0223(16) -0.0075(17) -0.022(2)
K1 0.0298(4) 0.0216(4) 0.0265(4) 0.0000(3) -0.0068(3) 0.0034(3)
K2 0.0305(5) 0.0340(4) 0.0246(4) 0.0013(3) -0.0061(3) -0.0031(3)
Fe1 0.0215(3) 0.0173(2) 0.0236(3) 0.00050(18) -0.0030(2) 0.00235(19)

loop_
_atom_type_symbol
_atom_type_description
_atom_type_scat_dispersion_real
_atom_type_scat_dispersion_imag
_atom_type_scat_source
C C 0.0033 0.0016 'International Tables Vol C Tables 4.2.6.8 and 6.1.1.4'
H H 0.0000 0.0000 'International Tables Vol C Tables 4.2.6.8 and 6.1.1.4'
O O 0.0106 0.0060 'International Tables Vol C Tables 4.2.6.8 and 6.1.1.4'
F F 0.0171 0.0103 'International Tables Vol C Tables 4.2.6.8 and 6.1.1.4'
K K 0.2009 0.2494 'International Tables Vol C Tables 4.2.6.8 and 6.1.1.4'
Fe Fe 0.3463 0.8444 'International Tables Vol C Tables 4.2.6.8 and 6.1.1.4'

loop_
_geom_angle_atom_site_label_1
_geom_angle_atom_site_label_2
_geom_angle_atom_site_label_3
_geom_angle
O1 C1 C2 121.3(4)
O1 C1 C6 121.1(3)
C2 C1 C6 117.6(3)
C3 C2 C1 120.7(4)
C3 C2 H2 119.6
C1 C2 H2 119.6
C4 C3 C2 121.9(4)
C4 C3 C7 119.9(4)
C2 C3 C7 118.1(4)
C3 C4 C5 117.9(3)
C3 C4 H4 121.0
C5 C4 H4 121.0
C6 C5 C4 121.3(4)
C6 C5 C8 118.2(4)
C4 C5 C8 120.5(4)
C5 C6 C1 120.6(4)
C5 C6 H6 119.7
C1 C6 H6 119.7
F2 C7 F1 108.0(5)
F2 C7 F3 106.4(4)
F1 C7 F3 104.4(4)
F2 C7 C3 112.1(4)
F1 C7 C3 112.0(3)
F3 C7 C3 113.4(4)
F6 C8 F4 105.0(4)
F6 C8 F5 107.6(4)
F4 C8 F5 105.9(4)
F6 C8 C5 111.7(4)
F4 C8 C5 113.2(4)
F5 C8 C5 112.9(3)
O2 C9 C10 121.0(3)
O2 C9 C14 120.5(4)
C10 C9 C14 118.5(3)
C11 C10 C9 120.5(4)
C11 C10 H10 119.7
C9 C10 H10 119.7
C12 C11 C10 121.0(4)
C12 C11 C15 119.3(4)
C10 C11 C15 119.7(4)
C13 C12 C11 118.7(4)
C13 C12 H12 120.7
C11 C12 H12 120.7
C12 C13 C14 121.3(4)
C12 C13 C16 119.7(4)
C14 C13 C16 119.0(4)
C13 C14 C9 120.1(4)
C13 C14 H14 120.0
C9 C14 H14 120.0
F7A C15 F9 74.5(6)
F7A C15 F8 118.3(6)
F9 C15 F8 108.5(6)
F7A C15 F8A 108.9(5)
F9 C15 F8A 122.3(6)
F8 C15 F8A 17.7(4)
F7A C15 F9A 103.1(5)
F9 C15 F9A 29.4(4)
F8 C15 F9A 89.4(5)
F8A C15 F9A 106.6(5)
F7A C15 F7 30.2(4)
F9 C15 F7 104.0(6)
F8 C15 F7 102.7(6)
F8A C15 F7 87.8(5)
F9A C15 F7 131.3(5)
F7A C15 C11 115.3(5)
F9 C15 C11 116.4(6)
F8 C15 C11 116.6(5)
F8A C15 C11 113.0(5)
F9A C15 C11 109.1(4)
F7 C15 C11 106.9(5)
F12 C16 F11 106.6(4)
F12 C16 F10 104.7(4)
F11 C16 F10 106.2(4)
F12 C16 C13 113.3(4)
F11 C16 C13 114.0(4)
F10 C16 C13 111.5(4)
O3 C17 C18 119.8(3)
O3 C17 C22 122.4(4)
C18 C17 C22 117.8(4)
C19 C18 C17 120.2(4)
C19 C18 H18 119.9
C17 C18 H18 119.9
C20 C19 C18 122.0(5)
C20 C19 C23 120.3(5)
C18 C19 C23 117.7(5)
C21 C20 C19 117.7(4)
C21 C20 H20 121.2
C19 C20 H20 121.2
C20 C21 C22 122.0(4)
C20 C21 C24 118.0(4)
C22 C21 C24 119.9(5)
C21 C22 C17 120.3(4)
C21 C22 H22 119.8
C17 C22 H22 119.8
F14A C23 F15 78.7(8)
F14A C23 F13A 119.4(10)
F15 C23 F13A 111.5(7)
F14A C23 F13 91.8(9)
F15 C23 F13 129.7(7)
F13A C23 F13 34.4(5)
F14A C23 F15A 104.3(8)
F15 C23 F15A 30.1(5)
F13A C23 F15A 85.1(7)
F13 C23 F15A 112.9(8)
F14A C23 F14 17.3(9)
F15 C23 F14 94.7(7)
F13A C23 F14 119.1(8)
F13 C23 F14 86.5(7)
F15A C23 F14 121.4(8)
F14A C23 C19 118.8(9)
F15 C23 C19 111.8(7)
F13A C23 C19 111.8(6)
F13 C23 C19 115.9(5)
F15A C23 C19 111.4(7)
F14 C23 C19 106.8(7)
F18 C24 F17 103.9(5)
F18 C24 F16 106.4(5)
F17 C24 F16 106.7(5)
F18 C24 C21 113.9(5)
F17 C24 C21 112.4(5)
F16 C24 C21 112.9(4)
O4 C25 C26 122.5(3)
O4 C25 C30 119.3(4)
C26 C25 C30 118.3(4)
C27 C26 C25 120.2(4)
C27 C26 H26 119.9
C25 C26 H26 119.9
C28 C27 C26 121.6(4)
C28 C27 C31 120.5(4)
C26 C27 C31 117.9(4)
C27 C28 C29 117.7(4)
C27 C28 H28 121.1
C29 C28 H28 121.1
C30 C29 C28 122.1(4)
C30 C29 C32 118.2(4)
C28 C29 C32 119.7(4)
C29 C30 C25 120.0(4)
C29 C30 H30 120.0
C25 C30 H30 120.0
F20 C31 F21A 74.4(6)
F20 C31 F19 109.7(6)
F21A C31 F19 125.2(7)
F20 C31 F19A 126.8(7)
F21A C31 F19A 108.0(6)
F19 C31 F19A 25.2(5)
F20 C31 F21 109.1(6)
F21A C31 F21 36.0(4)
F19 C31 F21 103.1(6)
F19A C31 F21 79.5(6)
F20 C31 F20A 35.0(4)
F21A C31 F20A 104.1(6)
F19 C31 F20A 77.6(5)
F19A C31 F20A 99.8(6)
F21 C31 F20A 131.7(6)
F20 C31 C27 111.1(6)
F21A C31 C27 116.1(6)
F19 C31 C27 112.6(6)
F19A C31 C27 114.0(6)
F21 C31 C27 110.9(5)
F20A C31 C27 113.1(5)
F24A C32 F22 127.2(8)
F24A C32 F23 57.0(6)
F22 C32 F23 110.2(6)
F24A C32 F23A 108.4(7)
F22 C32 F23A 61.6(5)
F23 C32 F23A 56.2(5)
F24A C32 F24 42.5(5)
F22 C32 F24 105.2(6)
F23 C32 F24 97.7(5)
F23A C32 F24 135.1(5)
F24A C32 F22A 114.5(7)
F22 C32 F22A 32.7(4)
F23 C32 F22A 133.1(6)
F23A C32 F22A 93.9(5)
F24 C32 F22A 78.5(5)
F24A C32 C29 115.6(7)
F22 C32 C29 115.8(6)
F23 C32 C29 113.6(6)
F23A C32 C29 111.6(5)
F24 C32 C29 112.5(4)
F22A C32 C29 110.8(5)
O5 C33 C38 119.3(3)
O5 C33 C34 122.3(3)
C38 C33 C34 118.3(3)
C35 C34 C33 119.9(3)
C35 C34 H34 120.0
C33 C34 H34 120.0
C36 C35 C34 122.2(4)
C36 C35 C39 119.2(4)
C34 C35 C39 118.6(4)
C35 C36 C37 117.7(4)
C35 C36 H36 121.2
C37 C36 H36 121.2
C36 C37 C38 122.0(4)
C36 C37 C40 120.4(4)
C38 C37 C40 117.6(4)
C37 C38 C33 119.9(4)
C37 C38 H38 120.1
C33 C38 H38 120.1
F26 C39 F25 106.6(4)
F26 C39 F27 106.4(4)
F25 C39 F27 106.3(4)
F26 C39 C35 112.6(4)
F25 C39 C35 113.1(4)
F27 C39 C35 111.3(4)
F29A C40 F28A 110.7(6)
F29A C40 F30 121.2(6)
F28A C40 F30 73.4(5)
F29A C40 F29 24.2(4)
F28A C40 F29 126.5(5)
F30 C40 F29 105.0(6)
F29A C40 F28 89.6(5)
F28A C40 F28 28.6(4)
F30 C40 F28 100.7(6)
F29 C40 F28 111.4(5)
F29A C40 F30A 104.9(5)
F28A C40 F30A 100.1(5)
F30 C40 F30A 27.7(4)
F29 C40 F30A 83.4(5)
F28 C40 F30A 125.5(6)
F29A C40 C37 115.1(5)
F28A C40 C37 115.4(5)
F30 C40 C37 114.2(5)
F29 C40 C37 113.4(5)
F28 C40 C37 111.3(5)
F30A C40 C37 109.0(5)
O6 C41 C42 108.3(3)
O6 C41 H41A 110.0
C42 C41 H41A 110.0
O6 C41 H41B 110.0
C42 C41 H41B 110.0
H41A C41 H41B 108.4
O7 C42 C41 109.0(3)
O7 C42 H42A 109.9
C41 C42 H42A 109.9
O7 C42 H42B 109.9
C41 C42 H42B 109.9
H42A C42 H42B 108.3
O7 C43 C44 109.0(3)
O7 C43 H43A 109.9
C44 C43 H43A 109.9
O7 C43 H43B 109.9
C44 C43 H43B 109.9
H43A C43 H43B 108.3
O8 C44 C43 108.0(3)
O8 C44 H44A 110.1
C43 C44 H44A 110.1
O8 C44 H44B 110.1
C43 C44 H44B 110.1
H44A C44 H44B 108.4
O8 C45 C46 108.0(3)
O8 C45 H45A 110.1
C46 C45 H45A 110.1
O8 C45 H45B 110.1
C46 C45 H45B 110.1
H45A C45 H45B 108.4
O9 C46 C45 109.0(3)
O9 C46 H46A 109.9
C45 C46 H46A 109.9
O9 C46 H46B 109.9
C45 C46 H46B 109.9
H46A C46 H46B 108.3
O9 C47 C48 108.8(3)
O9 C47 H47A 109.9
C48 C47 H47A 109.9
O9 C47 H47B 109.9
C48 C47 H47B 109.9
H47A C47 H47B 108.3
O10 C48 C47 109.3(3)
O10 C48 H48A 109.8
C47 C48 H48A 109.8
O10 C48 H48B 109.8
C47 C48 H48B 109.8
H48A C48 H48B 108.3
O10 C49 C50 110.0(3)
O10 C49 H49A 109.7
C50 C49 H49A 109.7
O10 C49 H49B 109.7
C50 C49 H49B 109.7
H49A C49 H49B 108.2
O11 C50 C49 109.1(3)
O11 C50 H50A 109.9
C49 C50 H50A 109.9
O11 C50 H50B 109.9
C49 C50 H50B 109.9
H50A C50 H50B 108.3
O11 C51 C52 108.2(4)
O11 C51 H51A 110.1
C52 C51 H51A 110.1
O11 C51 H51B 110.1
C52 C51 H51B 110.1
H51A C51 H51B 108.4
O6 C52 C51 107.8(4)
O6 C52 H52A 110.1
C51 C52 H52A 110.1
O6 C52 H52B 110.1
C51 C52 H52B 110.1
H52A C52 H52B 108.5
O12 C53 C54 108.7(3)
O12 C53 H53A 110.0
C54 C53 H53A 110.0
O12 C53 H53B 110.0
C54 C53 H53B 110.0
H53A C53 H53B 108.3
O13 C54 C53 108.0(3)
O13 C54 H54A 110.1
C53 C54 H54A 110.1
O13 C54 H54B 110.1
C53 C54 H54B 110.1
H54A C54 H54B 108.4
O13 C55 C56 107.1(5)
O13 C55 H55A 110.3
C56 C55 H55A 110.3
O13 C55 H55B 110.3
C56 C55 H55B 110.3
H55A C55 H55B 108.6
O14 C56 C55 109.1(4)
O14 C56 H56A 109.9
C55 C56 H56A 109.9
O14 C56 H56B 109.9
C55 C56 H56B 109.9
H56A C56 H56B 108.3
O14 C57 C58 109.3(5)
O14 C57 H57A 109.8
C58 C57 H57A 109.8
O14 C57 H57B 109.8
C58 C57 H57B 109.8
H57A C57 H57B 108.3
O15 C58 C57 108.9(5)
O15 C58 H58A 109.9
C57 C58 H58A 109.9
O15 C58 H58B 109.9
C57 C58 H58B 109.9
H58A C58 H58B 108.3
O15 C59 C60 109.6(5)
O15 C59 H59A 109.8
C60 C59 H59A 109.8
O15 C59 H59B 109.8
C60 C59 H59B 109.8
H59A C59 H59B 108.2
O16 C60 C59 108.8(5)
O16 C60 H60A 109.9
C59 C60 H60A 109.9
O16 C60 H60B 109.9
C59 C60 H60B 109.9
H60A C60 H60B 108.3
O16 C61 C62 107.9(4)
O16 C61 H61A 110.1
C62 C61 H61A 110.1
O16 C61 H61B 110.1
C62 C61 H61B 110.1
H61A C61 H61B 108.4
O17 C62 C61 107.3(4)
O17 C62 K2 54.64(19)
C61 C62 K2 89.0(3)
O17 C62 H62A 110.2
C61 C62 H62A 110.2
K2 C62 H62A 159.4
O17 C62 H62B 110.2
C61 C62 H62B 110.2
K2 C62 H62B 69.6
H62A C62 H62B 108.5
O17 C63 C64 107.6(3)
O17 C63 H63A 110.2
C64 C63 H63A 110.2
O17 C63 H63B 110.2
C64 C63 H63B 110.2
H63A C63 H63B 108.5
O12 C64 C63 108.3(3)
O12 C64 H64A 110.0
C63 C64 H64A 110.0
O12 C64 H64B 110.0
C63 C64 H64B 110.0
H64A C64 H64B 108.4
C1 O1 Fe1 122.0(2)
C1 O1 K1 126.7(2)
Fe1 O1 K1 108.66(10)
C9 O2 Fe1 132.1(2)
C9 O2 K1 115.6(2)
Fe1 O2 K1 107.98(11)
C17 O3 Fe1 130.0(2)
C17 O3 K2 118.9(2)
Fe1 O3 K2 89.18(10)
C25 O4 Fe1 129.5(2)
C25 O4 K2 115.9(2)
Fe1 O4 K2 86.43(9)
C33 O5 Fe1 129.0(2)
C33 O5 K2 140.9(2)
Fe1 O5 K2 88.12(9)
C52 O6 C41 113.5(3)
C52 O6 K1 107.2(2)
C41 O6 K1 110.7(2)
C42 O7 C43 111.4(3)
C42 O7 K1 119.3(2)
C43 O7 K1 118.4(2)
C45 O8 C44 112.4(3)
C45 O8 K1 107.5(2)
C44 O8 K1 115.3(2)
C47 O9 C46 111.8(3)
C47 O9 K1 119.7(2)
C46 O9 K1 122.4(2)
C48 O10 C49 111.7(3)
C48 O10 K1 106.1(2)
C49 O10 K1 114.5(2)
C51 O11 C50 112.0(3)
C51 O11 K1 121.2(2)
C50 O11 K1 117.7(2)
C53 O12 C64 112.9(3)
C53 O12 K2 119.9(2)
C64 O12 K2 120.0(2)
C54 O13 C55 112.5(4)
C54 O13 K2 116.5(2)
C55 O13 K2 103.8(3)
C57 O14 C56 111.7(4)
C57 O14 K2 122.2(4)
C56 O14 K2 120.3(3)
C59 O15 C58 111.7(5)
C59 O15 K2 113.6(3)
C58 O15 K2 106.9(4)
C60 O16 C61 113.0(4)
C60 O16 K2 122.1(3)
C61 O16 K2 119.7(3)
C62 O17 C63 112.3(3)
C62 O17 K2 102.4(2)
C63 O17 K2 105.2(2)
O1 K1 O9 95.75(9)
O1 K1 O2 55.21(7)
O9 K1 O2 97.60(9)
O1 K1 O10 85.14(8)
O9 K1 O10 59.10(8)
O2 K1 O10 133.16(8)
O1 K1 O11 80.01(8)
O9 K1 O11 117.15(8)
O2 K1 O11 126.00(8)
O10 K1 O11 58.06(8)
O1 K1 O8 133.17(9)
O9 K1 O8 57.24(8)
O2 K1 O8 88.48(8)
O10 K1 O8 106.11(8)
O11 K1 O8 144.64(8)
O1 K1 O7 135.48(8)
O9 K1 O7 113.82(8)
O2 K1 O7 87.19(8)
O10 K1 O7 138.23(8)
O11 K1 O7 111.40(8)
O8 K1 O7 56.98(8)
O1 K1 O6 110.14(9)
O9 K1 O6 149.85(9)
O2 K1 O6 109.65(8)
O10 K1 O6 106.73(9)
O11 K1 O6 55.74(8)
O8 K1 O6 109.54(8)
O7 K1 O6 56.86(8)
O1 K1 Fe1 29.04(5)
O9 K1 Fe1 105.12(6)
O2 K1 Fe1 28.06(5)
O10 K1 Fe1 113.65(6)
O11 K1 Fe1 99.81(6)
O8 K1 Fe1 115.48(6)
O7 K1 Fe1 107.92(6)
O6 K1 Fe1 105.00(6)
O14 K2 O12 113.56(9)
O14 K2 O13 57.20(10)
O12 K2 O13 56.97(8)
O14 K2 O16 113.93(12)
O12 K2 O16 110.81(9)
O13 K2 O16 141.24(9)
O14 K2 O17 148.76(10)
O12 K2 O17 57.20(8)
O13 K2 O17 109.97(8)
O16 K2 O17 55.80(9)
O14 K2 O3 118.18(11)
O12 K2 O3 69.77(8)
O13 K2 O3 90.24(8)
O16 K2 O3 121.79(8)
O17 K2 O3 88.04(8)
O14 K2 O15 57.72(13)
O12 K2 O15 133.80(11)
O13 K2 O15 103.22(10)
O16 K2 O15 56.21(11)
O17 K2 O15 104.93(12)
O3 K2 O15 156.43(11)
O14 K2 O5 114.93(10)
O12 K2 O5 122.12(8)
O13 K2 O5 143.24(8)
O16 K2 O5 75.49(8)
O17 K2 O5 92.07(8)
O3 K2 O5 60.60(7)
O15 K2 O5 98.70(9)
O14 K2 O4 73.21(10)
O12 K2 O4 113.90(8)
O13 K2 O4 89.53(8)
O16 K2 O4 126.05(9)
O17 K2 O4 137.83(8)
O3 K2 O4 53.78(7)
O15 K2 O4 106.35(11)
O5 K2 O4 55.85(7)
O14 K2 Fe1 107.42(9)
O12 K2 Fe1 102.61(6)
O13 K2 Fe1 110.93(7)
O16 K2 Fe1 107.65(6)
O17 K2 Fe1 103.80(6)
O3 K2 Fe1 32.95(5)
O15 K2 Fe1 123.53(9)
O5 K2 Fe1 33.07(5)
O4 K2 Fe1 34.38(5)
O14 K2 C62 154.00(13)
O12 K2 C62 78.33(10)
O13 K2 C62 132.86(10)
O16 K2 C62 41.29(11)
O17 K2 C62 22.92(9)
O3 K2 C62 87.35(10)
O15 K2 C62 97.03(13)
O5 K2 C62 71.80(9)
O4 K2 C62 124.77(9)
Fe1 K2 C62 91.31(8)
O3 Fe1 O2 131.42(12)
O3 Fe1 O5 104.04(11)
O2 Fe1 O5 124.43(12)
O3 Fe1 O1 91.43(11)
O2 Fe1 O1 83.05(11)
O5 Fe1 O1 93.82(11)
O3 Fe1 O4 88.20(11)
O2 Fe1 O4 92.30(11)
O5 Fe1 O4 92.60(11)
O1 Fe1 O4 173.46(11)
O3 Fe1 K2 57.87(8)
O2 Fe1 K2 151.18(8)
O5 Fe1 K2 58.81(8)
O1 Fe1 K2 125.70(7)
O4 Fe1 K2 59.19(8)
O3 Fe1 K1 105.83(8)
O2 Fe1 K1 43.97(8)
O5 Fe1 K1 126.15(8)
O1 Fe1 K1 42.30(7)
O4 Fe1 K1 131.73(8)
K2 Fe1 K1 162.41(2)

loop_
_geom_bond_atom_site_label_1
_geom_bond_atom_site_label_2
_geom_bond_distance
C1 O1 1.325(4)
C1 C2 1.401(5)
C1 C6 1.409(6)
C2 C3 1.385(5)
C2 H2 0.9500
C3 C4 1.379(6)
C3 C7 1.501(6)
C4 C5 1.394(6)
C4 H4 0.9500
C5 C6 1.390(5)
C5 C8 1.490(6)
C6 H6 0.9500
C7 F2 1.307(6)
C7 F1 1.326(5)
C7 F3 1.327(5)
C8 F6 1.325(6)
C8 F4 1.332(5)
C8 F5 1.332(5)
C9 O2 1.336(4)
C9 C10 1.393(6)
C9 C14 1.396(5)
C10 C11 1.390(6)
C10 H10 0.9500
C11 C12 1.381(6)
C11 C15 1.487(7)
C12 C13 1.380(6)
C12 H12 0.9500
C13 C14 1.392(5)
C13 C16 1.498(6)
C14 H14 0.9500
C15 F7A 1.280(7)
C15 F9 1.283(9)
C15 F8 1.305(8)
C15 F8A 1.348(8)
C15 F9A 1.436(7)
C15 F7 1.442(8)
C16 F12 1.313(5)
C16 F11 1.325(6)
C16 F10 1.331(5)
C17 O3 1.330(5)
C17 C18 1.402(6)
C17 C22 1.404(5)
C18 C19 1.390(6)
C18 H18 0.9500
C19 C20 1.383(7)
C19 C23 1.503(8)
C20 C21 1.379(8)
C20 H20 0.9500
C21 C22 1.387(6)
C21 C24 1.482(7)
C22 H22 0.9500
C23 F14A 1.196(11)
C23 F15 1.298(9)
C23 F13A 1.315(9)
C23 F13 1.339(9)
C23 F15A 1.400(11)
C23 F14 1.458(11)
C24 F18 1.327(6)
C24 F17 1.335(7)
C24 F16 1.336(8)
C25 O4 1.325(5)
C25 C26 1.404(6)
C25 C30 1.404(5)
C26 C27 1.395(6)
C26 H26 0.9500
C27 C28 1.385(7)
C27 C31 1.506(7)
C28 C29 1.390(7)
C28 H28 0.9500
C29 C30 1.388(6)
C29 C32 1.500(7)
C30 H30 0.9500
C31 F20 1.269(8)
C31 F21A 1.305(8)
C31 F19 1.322(8)
C31 F19A 1.336(8)
C31 F21 1.359(8)
C31 F20A 1.383(8)
C32 F24A 1.185(9)
C32 F22 1.250(8)
C32 F23 1.336(9)
C32 F23A 1.383(8)
C32 F24 1.417(8)
C32 F22A 1.434(9)
C33 O5 1.325(4)
C33 C38 1.400(5)
C33 C34 1.404(5)
C34 C35 1.392(5)
C34 H34 0.9500
C35 C36 1.377(6)
C35 C39 1.502(6)
C36 C37 1.384(6)
C36 H36 0.9500
C37 C38 1.396(6)
C37 C40 1.496(6)
C38 H38 0.9500
C39 F26 1.325(6)
C39 F25 1.331(5)
C39 F27 1.342(6)
C40 F29A 1.309(7)
C40 F28A 1.314(8)
C40 F30 1.319(8)
C40 F29 1.332(8)
C40 F28 1.363(8)
C40 F30A 1.423(8)
C41 O6 1.425(5)
C41 C42 1.489(7)
C41 H41A 0.9900
C41 H41B 0.9900
C42 O7 1.424(5)
C42 H42A 0.9900
C42 H42B 0.9900
C43 O7 1.428(5)
C43 C44 1.496(7)
C43 H43A 0.9900
C43 H43B 0.9900
C44 O8 1.427(5)
C44 H44A 0.9900
C44 H44B 0.9900
C45 O8 1.422(5)
C45 C46 1.490(6)
C45 H45A 0.9900
C45 H45B 0.9900
C46 O9 1.422(5)
C46 H46A 0.9900
C46 H46B 0.9900
C47 O9 1.419(5)
C47 C48 1.493(6)
C47 H47A 0.9900
C47 H47B 0.9900
C48 O10 1.421(5)
C48 H48A 0.9900
C48 H48B 0.9900
C49 O10 1.424(5)
C49 C50 1.490(6)
C49 H49A 0.9900
C49 H49B 0.9900
C50 O11 1.428(5)
C50 H50A 0.9900
C50 H50B 0.9900
C51 O11 1.423(5)
C51 C52 1.496(7)
C51 H51A 0.9900
C51 H51B 0.9900
C52 O6 1.406(5)
C52 H52A 0.9900
C52 H52B 0.9900
C53 O12 1.416(5)
C53 C54 1.494(6)
C53 H53A 0.9900
C53 H53B 0.9900
C54 O13 1.427(6)
C54 H54A 0.9900
C54 H54B 0.9900
C55 O13 1.428(5)
C55 C56 1.481(9)
C55 H55A 0.9900
C55 H55B 0.9900
C56 O14 1.423(7)
C56 H56A 0.9900
C56 H56B 0.9900
C57 O14 1.411(8)
C57 C58 1.474(10)
C57 H57A 0.9900
C57 H57B 0.9900
C58 O15 1.444(10)
C58 H58A 0.9900
C58 H58B 0.9900
C59 O15 1.432(7)
C59 C60 1.485(10)
C59 H59A 0.9900
C59 H59B 0.9900
C60 O16 1.419(6)
C60 H60A 0.9900
C60 H60B 0.9900
C61 O16 1.419(6)
C61 C62 1.484(8)
C61 H61A 0.9900
C61 H61B 0.9900
C62 O17 1.412(5)
C62 K2 3.539(4)
C62 H62A 0.9900
C62 H62B 0.9900
C63 O17 1.423(5)
C63 C64 1.500(6)
C63 H63A 0.9900
C63 H63B 0.9900
C64 O12 1.416(5)
C64 H64A 0.9900
C64 H64B 0.9900
O1 Fe1 1.984(3)
O1 K1 2.751(3)
O2 Fe1 1.915(3)
O2 K1 2.827(3)
O3 Fe1 1.910(3)
O3 K2 2.974(3)
O4 Fe1 1.987(2)
O4 K2 3.022(3)
O5 Fe1 1.917(2)
O5 K2 3.006(3)
O6 K1 2.961(3)
O7 K1 2.933(3)
O8 K1 2.919(3)
O9 K1 2.802(3)
O10 K1 2.888(3)
O11 K1 2.913(3)
O12 K2 2.881(3)
O13 K2 2.890(3)
O14 K2 2.810(3)
O15 K2 2.981(4)
O16 K2 2.905(3)
O17 K2 2.956(3)
K1 Fe1 3.8732(9)
K2 Fe1 3.5119(10)
